data_1527085
loop_
_publ_author_name
'Andresen, A.F.'

_publ_section_title
;
 The magnetic structure of Cr2 Te3, Cr3 Te4 and Cr5 Te6
;
_journal_name_full 'Acta Chemica Scandinavica (1-27,1973-42,1988)'
_journal_page_first 3495
_journal_page_last 3509
_journal_volume 24
_journal_year 1970
_chemical_formula_sum 'Cr6.665 Te7.998'
_chemical_name_systematic '(Cr5 Te6)1.333'
_space_group_IT_number 12
_symmetry_space_group_name_Hall '-I 2y'
_symmetry_space_group_name_H-M 'I 1 2/m 1'
_cell_angle_alpha 90
_cell_angle_beta 91.17
_cell_angle_gamma 90
_cell_formula_units_Z 1
_cell_length_a 6.857
_cell_length_b 3.954
_cell_length_c 12.272
_cell_volume 332.656
_citation_journal_id_ASTM ACSAA4
_cod_data_source_file Andresen_ACSAA4_1970_1203.cif
_cod_data_source_block Cr6.665Te7.998
_cod_original_cell_volume 332.6562
_cod_original_sg_symbol_Hall '-C 2y (x,y,-x+z)'
_cod_database_code 1527085

loop_
_symmetry_equiv_pos_as_xyz
x,y,z
-x,y,-z
-x,-y,-z
x,-y,z
x+1/2,y+1/2,z+1/2
-x+1/2,y+1/2,-z+1/2
-x+1/2,-y+1/2,-z+1/2
x+1/2,-y+1/2,z+1/2

loop_
_atom_site_label
_atom_site_type_symbol
_atom_site_fract_x
_atom_site_fract_y
_atom_site_fract_z
_atom_site_occupancy
_atom_site_U_iso_or_equiv
Cr2 Cr+2 0 0 0.5 1 0.0
Te1 Te-2 0.336 0 0.866 1 0.0
Cr1 Cr+2 0 0 0 0.33 0.0
Cr3 Cr+2 0.022 0 0.24 1 0.0
Te2 Te-2 0.329 0 0.379 1 0.0
